data_7160314
loop_
_publ_author_name
'Shang, Minghao'
'He, Junming'
'Gardiner, Michael'
'Nitsche, Christoph'

_publ_section_title
;
 Biocompatible Synthesis of Macrocyclic Thiazole Peptides from Chiral
 \a-Amino Nitriles
;
_journal_name_full 'Organic &amp; Biomolecular Chemistry'
_journal_paper_doi 10.1039/D4OB01989J
_journal_year 2025
_chemical_absolute_configuration rmad
_chemical_formula_moiety 'C11 H20 N2 O2'
_chemical_formula_sum 'C11 H20 N2 O2'
_chemical_formula_weight 212.29
_space_group_crystal_system monoclinic
_space_group_IT_number 4
_space_group_name_Hall 'P 2yb'
_space_group_name_H-M_alt 'P 1 21 1'
_atom_sites_solution_hydrogens mixed
_atom_sites_solution_primary dual
_audit_creation_date 2024-08-07
_audit_creation_method
;
Olex2 1.5
(compiled 2023.03.06 svn.rbb2c1857 for OlexSys, GUI svn.r6748)
;
_audit_update_record
;
2024-12-03 deposited with the CCDC.	2024-12-30 downloaded from the CCDC.
;
_cell_angle_alpha 90
_cell_angle_beta 98.138(2)
_cell_angle_gamma 90
_cell_formula_units_Z 2
_cell_length_a 5.12630(10)
_cell_length_b 10.4781(3)
_cell_length_c 12.0133(3)
_cell_measurement_reflns_used 5065
_cell_measurement_temperature 150.01(10)
_cell_measurement_theta_max 77.7060
_cell_measurement_theta_min 5.6020
_cell_volume 638.78(3)
_computing_cell_refinement 'CrysAlisPro 1.171.42.49 (Rigaku OD, 2022)'
_computing_data_collection 'CrysAlisPro 1.171.42.49 (Rigaku OD, 2022)'
_computing_data_reduction 'CrysAlisPro 1.171.42.49 (Rigaku OD, 2022)'
_computing_molecular_graphics 'Olex2 1.5 (Dolomanov et al., 2009)'
_computing_publication_material 'Olex2 1.5 (Dolomanov et al., 2009)'
_computing_structure_refinement 'SHELXL 2018/3 (Sheldrick, 2015)'
_computing_structure_solution 'SHELXT 2018/2 (Sheldrick, 2018)'
_diffrn_ambient_environment N~2~
_diffrn_ambient_temperature 150.01(10)
_diffrn_detector 'Hybrid Pixel Array Detector'
_diffrn_detector_area_resol_mean 10.0000
_diffrn_detector_type HyPix
_diffrn_measured_fraction_theta_full 0.996
_diffrn_measured_fraction_theta_max 0.979
_diffrn_measurement_details
;
List of Runs (angles in degrees, time in seconds):

  # Type    Start    End  Width  t~exp~   \w     \q     \k     \f   Frames
#--------------------------------------------------------------------------
  1  \w   -112.00 -71.00   0.50    1.00    --  -46.45-129.00  51.00   82
  2  \w   -113.00 -62.00   0.50    1.00    --  -46.45-141.00-121.00  102
  3  \w    -87.00 -62.00   0.50    1.00    --  -46.45 141.00 -63.00   50
  4  \w    -76.00 -51.00   0.50    1.00    --  -46.45 129.00 124.00   50
  5  \w     45.00  91.00   0.50    1.00    --   46.45-129.00  51.00   92
  6  \w     43.00  99.00   0.50    1.00    --   46.45-141.00-121.00  112
  7  \w     85.00 115.00   0.50    2.00    --  107.75 141.00 -63.00   60
  8  \w     72.00 110.00   0.50    2.00    --  107.75-129.00  51.00   76
  9  \w    105.00 135.00   0.50    2.00    --  107.75 129.00 124.00   60
 10  \w     78.00 118.00   0.50    2.00    --  107.75-141.00-121.00   80
 11  \w     -5.00  28.00   0.50    1.00    --  -46.45  19.00 -90.00   66
 12  \w     -8.00  30.00   0.50    1.00    --  -46.45  19.00 120.00   76
 13  \w      1.00  27.00   0.50    1.00    --  -46.45  19.00 -30.00   52
 14  \w     -8.00  17.00   0.50    1.00    --  -46.45  19.00 150.00   50
 15  \w     -1.00  30.00   0.50    1.00    --  -46.45  19.00 -60.00   62
 16  \w    -18.00  14.00   0.50    1.00    --  -46.45  38.00  60.00   64
 17  \w     -2.00  23.00   0.50    1.00    --  -46.45  19.00-180.00   50
 18  \w     -5.00  21.00   0.50    1.00    --  -46.45  19.00  30.00   52
 19  \w     -8.00  17.00   0.50    1.00    --  -46.45  19.00-150.00   50
 20  \w     32.00  57.00   0.50    2.00    --  107.75 -30.00 -90.00   50
 21  \w     84.00 110.00   0.50    2.00    --  107.75-125.00   0.00   52
 22  \w     38.00  79.00   0.50    2.00    --  107.75-125.00   0.00   82
 23  \w     38.00  80.00   0.50    2.00    --  107.75-125.00 -30.00   84
 24  \w     32.00  58.00   0.50    2.00    --  107.75 -30.00 120.00   52
 25  \w     32.00  57.00   0.50    2.00    --  107.75 -30.00 150.00   50
 26  \w     32.00  57.00   0.50    2.00    --  107.75 -30.00-150.00   50
 27  \w     94.00 136.00   0.50    2.00    --  107.75  30.00-120.00   84
 28  \w    136.00 166.00   0.50    2.00    --  107.75  15.00 150.00   60
 29  \w     94.00 133.00   0.50    2.00    --  107.75  15.00 150.00   78
 30  \w     40.00  73.00   0.50    2.00    --  107.75 -45.00  90.00   66
 31  \w     32.00  57.00   0.50    2.00    --  107.75 -30.00  60.00   50
 32  \w    153.00 178.00   0.50    2.00    --  107.75 125.00 150.00   50
 33  \w    144.00 173.00   0.50    2.00    --  107.75  30.00-120.00   58
 34  \w     37.00  70.00   0.50    2.00    --  107.75 -95.00-150.00   66
 35  \w     76.00 103.00   0.50    2.00    --  107.75 -95.00-150.00   54
 36  \w     35.00  60.00   0.50    2.00    --  107.75 -45.00 -60.00   50
 37  \w    105.00 148.00   0.50    2.00    --  107.75 125.00 150.00   86
 38  \w     46.00  71.00   0.50    2.00    --  107.75 -45.00  30.00   50
 39  \w     87.00 112.00   0.50    2.00    --  107.75-125.00 -30.00   50
 40  \w     37.00  87.00   0.50    2.00    --  107.75 -95.00  60.00  100
 41  \w     55.00 104.00   0.50    2.00    --  107.75 -95.00-120.00   98
 42  \w     40.00 100.00   0.50    2.00    --  107.75 -95.00 150.00  120
 43  \w     41.00 110.00   0.50    2.00    --  107.75-125.00 150.00  138
 44  \w     42.00  86.00   0.50    2.00    --  107.75 -61.00-150.00   88
 45  \w     32.00  57.00   0.50    2.00    --  107.75 -30.00-120.00   50
 46  \w     41.00  89.00   0.50    2.00    --  107.75-125.00  30.00   96
 47  \w    103.00 129.00   0.50    2.00    --  107.75 125.00  60.00   52
 48  \w    150.00 175.00   0.50    2.00    --  107.75 125.00  60.00   50
 49  \w     95.00 101.00   0.50    2.00    --  107.75  45.00-150.00   12
;
_diffrn_measurement_device 'four-circle diffractometer'
_diffrn_measurement_device_type 'SuperNova, Dual, Cu at home/near, HyPix'
_diffrn_measurement_method '\w scans'
_diffrn_orient_matrix_type 'CrysAlisPro convention (1999,Acta A55,543-557)'
_diffrn_orient_matrix_UB_11 0.3032652000
_diffrn_orient_matrix_UB_12 0.0057016000
_diffrn_orient_matrix_UB_13 0.0223746000
_diffrn_orient_matrix_UB_21 -0.0119298000
_diffrn_orient_matrix_UB_22 0.1467252000
_diffrn_orient_matrix_UB_23 0.0046321000
_diffrn_orient_matrix_UB_31 -0.0091350000
_diffrn_orient_matrix_UB_32 -0.0063351000
_diffrn_orient_matrix_UB_33 0.1275329000
_diffrn_radiation_monochromator mirror
_diffrn_radiation_probe x-ray
_diffrn_radiation_type 'Cu K\a'
_diffrn_radiation_wavelength 1.54184
_diffrn_reflns_av_R_equivalents 0.0356
_diffrn_reflns_av_unetI/netI 0.0437
_diffrn_reflns_Laue_measured_fraction_full 0.996
_diffrn_reflns_Laue_measured_fraction_max 0.979
_diffrn_reflns_limit_h_max 6
_diffrn_reflns_limit_h_min -6
_diffrn_reflns_limit_k_max 13
_diffrn_reflns_limit_k_min -13
_diffrn_reflns_limit_l_max 14
_diffrn_reflns_limit_l_min -8
_diffrn_reflns_number 6805
_diffrn_reflns_point_group_measured_fraction_full 0.973
_diffrn_reflns_point_group_measured_fraction_max 0.941
_diffrn_reflns_theta_full 67.684
_diffrn_reflns_theta_max 77.907
_diffrn_reflns_theta_min 3.717
_diffrn_source 'micro-focus sealed X-ray tube'
_diffrn_source_type 'SuperNova (Cu) X-ray Source'
_exptl_absorpt_coefficient_mu 0.612
_exptl_absorpt_correction_T_max 1.00000
_exptl_absorpt_correction_T_min 0.66186
_exptl_absorpt_correction_type multi-scan
_exptl_absorpt_process_details
;
CrysAlisPro 1.171.42.49 (Rigaku Oxford Diffraction, 2022)
Empirical absorption correction using spherical harmonics,
implemented in SCALE3 ABSPACK scaling algorithm.
;
_exptl_crystal_colour colourless
_exptl_crystal_colour_primary colourless
_exptl_crystal_density_diffrn 1.104
_exptl_crystal_description prism
_exptl_crystal_F_000 232
_exptl_crystal_size_max 0.207
_exptl_crystal_size_mid 0.167
_exptl_crystal_size_min 0.07
_refine_diff_density_max 0.256
_refine_diff_density_min -0.133
_refine_diff_density_rms 0.045
_refine_ls_abs_structure_details
;
 Flack x determined using 1036 quotients [(I+)-(I-)]/[(I+)+(I-)]
 (Parsons, Flack and Wagner, Acta Cryst. B69 (2013) 249-259).
;
_refine_ls_abs_structure_Flack 0.03(15)
_refine_ls_extinction_method none
_refine_ls_goodness_of_fit_ref 1.048
_refine_ls_hydrogen_treatment mixed
_refine_ls_matrix_type full
_refine_ls_number_parameters 145
_refine_ls_number_reflns 2578
_refine_ls_number_restraints 1
_refine_ls_restrained_S_all 1.048
_refine_ls_R_factor_all 0.0492
_refine_ls_R_factor_gt 0.0464
_refine_ls_shift/su_max 0.000
_refine_ls_shift/su_mean 0.000
_refine_ls_structure_factor_coef Fsqd
_refine_ls_weighting_details 'w=1/[\s^2^(Fo^2^)+(0.0936P)^2^+0.0107P] where P=(Fo^2^+2Fc^2^)/3'
_refine_ls_weighting_scheme calc
_refine_ls_wR_factor_gt 0.1251
_refine_ls_wR_factor_ref 0.1284
_reflns_Friedel_coverage 0.818
_reflns_Friedel_fraction_full 0.947
_reflns_Friedel_fraction_max 0.897
_reflns_number_gt 2421
_reflns_number_total 2578
_reflns_threshold_expression 'I > 2\s(I)'
_cod_data_source_file d4ob01989j2.cif
_cod_data_source_block ms-boc-ile-cnascaled010filtnon
_cod_database_code 7160314
_shelx_shelxl_version_number 2018/3
_chemical_oxdiff_formula C11H20N2O2
_shelx_space_group_comment
;
The symmetry employed for this shelxl refinement is uniquely defined
by the following loop, which should always be used as a source of
symmetry information in preference to the above space-group names.
They are only intended as comments.
;
_shelx_estimated_absorpt_t_max 0.958
_shelx_estimated_absorpt_t_min 0.884
_olex2_refinement_description
;
1. Fixed Uiso
 At 1.2 times of:
  All C(H) groups, All C(H,H) groups
 At 1.5 times of:
  All C(H,H,H) groups
2.a Ternary CH refined with riding coordinates:
 C2(H2), C3(H3)
2.b Secondary CH2 refined with riding coordinates:
 C5(H5A,H5B)
2.c Idealised Me refined as rotating group:
 C4(H4A,H4B,H4C), C6(H6A,H6B,H6C), C9(H9A,H9B,H9C), C10(H10A,H10B,H10C),
 C11(H11A,H11B,H11C)
;
_olex2_diffrn_ambient_temperature_device 'Oxford Cryosystems'
_olex2_exptl_crystal_mounting_method 'The crystal was mounted on a MiTeGen holder in oil'
_olex2_submission_special_instructions 'No special instructions were received'
_oxdiff_exptl_absorpt_empirical_details
;
Empirical correction (ABSPACK) includes:
- Absorption correction using spherical harmonics
- Frame scaling
;
_oxdiff_exptl_absorpt_empirical_full_max 1.562
_oxdiff_exptl_absorpt_empirical_full_min 0.643

loop_
_space_group_symop_operation_xyz
'x, y, z'
'-x, y+1/2, -z'

loop_
_atom_site_label
_atom_site_type_symbol
_atom_site_fract_x
_atom_site_fract_y
_atom_site_fract_z
_atom_site_U_iso_or_equiv
_atom_site_adp_type
_atom_site_occupancy
_atom_site_site_symmetry_order
_atom_site_calc_flag
_atom_site_refinement_flags_posn
_atom_site_refinement_flags_adp
_atom_site_refinement_flags_occupancy
_atom_site_disorder_assembly
_atom_site_disorder_group
O1 O 0.7352(3) 0.46835(18) 0.66123(12) 0.0444(4) Uani 1 1 d . . . . .
O2 O 0.4038(3) 0.4990(2) 0.51703(12) 0.0489(5) Uani 1 1 d . . . . .
N1 N 0.3055(3) 0.4605(2) 0.68621(14) 0.0393(4) Uani 1 1 d . . . . .
H1 H 0.142(5) 0.465(3) 0.656(2) 0.032(6) Uiso 1 1 d . . . . .
N2 N 0.1799(6) 0.2147(2) 0.8536(2) 0.0592(6) Uani 1 1 d . . . . .
C1 C 0.2587(5) 0.3135(2) 0.83340(19) 0.0439(5) Uani 1 1 d . . . . .
C2 C 0.3558(4) 0.4415(2) 0.80669(17) 0.0376(5) Uani 1 1 d . . . . .
H2 H 0.550660 0.443860 0.830580 0.045 Uiso 1 1 calc R U . . .
C3 C 0.2286(4) 0.5453(2) 0.87258(18) 0.0385(5) Uani 1 1 d . . . . .
H3 H 0.033700 0.542534 0.848886 0.046 Uiso 1 1 calc R U . . .
C4 C 0.2827(6) 0.5189(3) 0.99866(19) 0.0510(6) Uani 1 1 d . . . . .
H4A H 0.470831 0.530787 1.025313 0.076 Uiso 1 1 calc R U . . .
H4B H 0.232293 0.430923 1.013306 0.076 Uiso 1 1 calc R U . . .
H4C H 0.179809 0.578014 1.038333 0.076 Uiso 1 1 calc R U . . .
C5 C 0.3268(6) 0.6775(3) 0.8447(2) 0.0503(6) Uani 1 1 d . . . . .
H5A H 0.513578 0.686354 0.878460 0.060 Uiso 1 1 calc R U . . .
H5B H 0.318251 0.685272 0.762173 0.060 Uiso 1 1 calc R U . . .
C6 C 0.1692(7) 0.7847(3) 0.8869(3) 0.0603(7) Uani 1 1 d . . . . .
H6A H -0.016997 0.775201 0.855645 0.091 Uiso 1 1 calc R U . . .
H6B H 0.234740 0.866787 0.863313 0.091 Uiso 1 1 calc R U . . .
H6C H 0.187634 0.781572 0.969213 0.091 Uiso 1 1 calc R U . . .
C7 C 0.5030(4) 0.4755(2) 0.62409(16) 0.0351(4) Uani 1 1 d . . . . .
C8 C 0.5793(4) 0.5201(3) 0.43038(18) 0.0491(6) Uani 1 1 d . . . . .
C9 C 0.7508(6) 0.6370(3) 0.4599(2) 0.0534(6) Uani 1 1 d . . . . .
H9A H 0.640432 0.708403 0.477859 0.080 Uiso 1 1 calc R U . . .
H9B H 0.840038 0.660020 0.395813 0.080 Uiso 1 1 calc R U . . .
H9C H 0.882567 0.618023 0.525194 0.080 Uiso 1 1 calc R U . . .
C10 C 0.3838(6) 0.5440(7) 0.3251(3) 0.112(2) Uani 1 1 d . . . . .
H10A H 0.272141 0.468578 0.308579 0.168 Uiso 1 1 calc R U . . .
H10B H 0.479698 0.561235 0.261725 0.168 Uiso 1 1 calc R U . . .
H10C H 0.273588 0.617756 0.337225 0.168 Uiso 1 1 calc R U . . .
C11 C 0.7397(6) 0.4006(3) 0.4183(2) 0.0601(8) Uani 1 1 d . . . . .
H11A H 0.874173 0.391327 0.484369 0.090 Uiso 1 1 calc R U . . .
H11B H 0.825273 0.407310 0.350553 0.090 Uiso 1 1 calc R U . . .
H11C H 0.623259 0.326002 0.412070 0.090 Uiso 1 1 calc R U . . .

loop_
_atom_site_aniso_label
_atom_site_aniso_U_11
_atom_site_aniso_U_22
_atom_site_aniso_U_33
_atom_site_aniso_U_23
_atom_site_aniso_U_13
_atom_site_aniso_U_12
O1 0.0316(7) 0.0669(12) 0.0352(7) 0.0049(7) 0.0064(5) 0.0006(7)
O2 0.0322(7) 0.0875(13) 0.0279(7) 0.0068(7) 0.0071(5) -0.0022(8)
N1 0.0318(8) 0.0592(11) 0.0273(8) 0.0019(8) 0.0053(6) 0.0021(8)
N2 0.0808(16) 0.0491(12) 0.0507(12) 0.0005(10) 0.0193(11) -0.0028(12)
C1 0.0516(13) 0.0494(13) 0.0325(11) -0.0002(8) 0.0115(9) 0.0033(10)
C2 0.0355(9) 0.0491(12) 0.0287(10) 0.0021(8) 0.0062(7) 0.0009(8)
C3 0.0375(10) 0.0487(12) 0.0304(10) -0.0002(8) 0.0088(8) -0.0013(9)
C4 0.0726(17) 0.0502(13) 0.0311(11) -0.0019(10) 0.0111(11) -0.0027(12)
C5 0.0594(15) 0.0491(13) 0.0453(13) 0.0047(10) 0.0170(10) -0.0036(11)
C6 0.0733(19) 0.0459(14) 0.0646(18) -0.0043(12) 0.0194(14) -0.0019(12)
C7 0.0341(9) 0.0412(10) 0.0307(9) -0.0021(8) 0.0064(7) -0.0004(8)
C8 0.0365(10) 0.0842(18) 0.0284(10) 0.0035(11) 0.0104(8) -0.0044(11)
C9 0.0635(16) 0.0472(13) 0.0548(14) 0.0095(11) 0.0270(12) 0.0078(11)
C10 0.0481(16) 0.254(7) 0.0352(14) 0.039(2) 0.0075(12) -0.011(3)
C11 0.0718(18) 0.0605(17) 0.0552(15) -0.0207(13) 0.0337(13) -0.0222(14)

loop_
_atom_type_symbol
_atom_type_description
_atom_type_scat_dispersion_real
_atom_type_scat_dispersion_imag
_atom_type_scat_source
C C 0.0181 0.0091 'International Tables Vol C Tables 4.2.6.8 and 6.1.1.4'
H H 0.0000 0.0000 'International Tables Vol C Tables 4.2.6.8 and 6.1.1.4'
N N 0.0311 0.0180 'International Tables Vol C Tables 4.2.6.8 and 6.1.1.4'
O O 0.0492 0.0322 'International Tables Vol C Tables 4.2.6.8 and 6.1.1.4'

loop_
_exptl_crystal_face_index_h
_exptl_crystal_face_index_k
_exptl_crystal_face_index_l
_exptl_crystal_face_perp_dist
-1 0 0 0.0352
1 0 0 0.0352
0 -1 0 0.0837
0 1 0 0.0837
0 0 1 0.0975
0 0 -1 0.0975

loop_
_geom_angle_atom_site_label_1
_geom_angle_atom_site_label_2
_geom_angle_atom_site_label_3
_geom_angle
_geom_angle_site_symmetry_1
_geom_angle_site_symmetry_3
_geom_angle_publ_flag
C7 O2 C8 121.04(16) . . ?
C2 N1 H1 117.0(16) . . ?
C7 N1 H1 121.1(16) . . ?
C7 N1 C2 121.85(17) . . ?
N2 C1 C2 179.1(3) . . ?
N1 C2 C1 108.85(19) . . ?
N1 C2 H2 108.2 . . ?
N1 C2 C3 112.82(18) . . ?
C1 C2 H2 108.2 . . ?
C1 C2 C3 110.36(17) . . ?
C3 C2 H2 108.2 . . ?
C2 C3 H3 108.1 . . ?
C4 C3 C2 110.53(19) . . ?
C4 C3 H3 108.1 . . ?
C4 C3 C5 111.3(2) . . ?
C5 C3 C2 110.55(18) . . ?
C5 C3 H3 108.1 . . ?
C3 C4 H4A 109.5 . . ?
C3 C4 H4B 109.5 . . ?
C3 C4 H4C 109.5 . . ?
H4A C4 H4B 109.5 . . ?
H4A C4 H4C 109.5 . . ?
H4B C4 H4C 109.5 . . ?
C3 C5 H5A 109.0 . . ?
C3 C5 H5B 109.0 . . ?
H5A C5 H5B 107.8 . . ?
C6 C5 C3 113.1(2) . . ?
C6 C5 H5A 109.0 . . ?
C6 C5 H5B 109.0 . . ?
C5 C6 H6A 109.5 . . ?
C5 C6 H6B 109.5 . . ?
C5 C6 H6C 109.5 . . ?
H6A C6 H6B 109.5 . . ?
H6A C6 H6C 109.5 . . ?
H6B C6 H6C 109.5 . . ?
O1 C7 O2 125.80(18) . . ?
O1 C7 N1 124.30(19) . . ?
O2 C7 N1 109.90(17) . . ?
O2 C8 C9 110.1(2) . . ?
O2 C8 C10 102.38(19) . . ?
O2 C8 C11 109.6(2) . . ?
C10 C8 C9 110.7(3) . . ?
C11 C8 C9 112.6(2) . . ?
C11 C8 C10 111.1(3) . . ?
C8 C9 H9A 109.5 . . ?
C8 C9 H9B 109.5 . . ?
C8 C9 H9C 109.5 . . ?
H9A C9 H9B 109.5 . . ?
H9A C9 H9C 109.5 . . ?
H9B C9 H9C 109.5 . . ?
C8 C10 H10A 109.5 . . ?
C8 C10 H10B 109.5 . . ?
C8 C10 H10C 109.5 . . ?
H10A C10 H10B 109.5 . . ?
H10A C10 H10C 109.5 . . ?
H10B C10 H10C 109.5 . . ?
C8 C11 H11A 109.5 . . ?
C8 C11 H11B 109.5 . . ?
C8 C11 H11C 109.5 . . ?
H11A C11 H11B 109.5 . . ?
H11A C11 H11C 109.5 . . ?
H11B C11 H11C 109.5 . . ?

loop_
_geom_bond_atom_site_label_1
_geom_bond_atom_site_label_2
_geom_bond_distance
_geom_bond_site_symmetry_2
_geom_bond_publ_flag
O1 C7 1.213(3) . ?
O2 C7 1.337(2) . ?
O2 C8 1.486(2) . ?
N1 H1 0.87(3) . ?
N1 C2 1.447(3) . ?
N1 C7 1.349(3) . ?
N2 C1 1.150(4) . ?
C1 C2 1.481(3) . ?
C2 H2 1.0000 . ?
C2 C3 1.543(3) . ?
C3 H3 1.0000 . ?
C3 C4 1.526(3) . ?
C3 C5 1.527(3) . ?
C4 H4A 0.9800 . ?
C4 H4B 0.9800 . ?
C4 H4C 0.9800 . ?
C5 H5A 0.9900 . ?
C5 H5B 0.9900 . ?
C5 C6 1.512(4) . ?
C6 H6A 0.9800 . ?
C6 H6B 0.9800 . ?
C6 H6C 0.9800 . ?
C8 C9 1.521(4) . ?
C8 C10 1.519(4) . ?
C8 C11 1.516(4) . ?
C9 H9A 0.9800 . ?
C9 H9B 0.9800 . ?
C9 H9C 0.9800 . ?
C10 H10A 0.9800 . ?
C10 H10B 0.9800 . ?
C10 H10C 0.9800 . ?
C11 H11A 0.9800 . ?
C11 H11B 0.9800 . ?
C11 H11C 0.9800 . ?

loop_
_geom_hbond_atom_site_label_D
_geom_hbond_atom_site_label_H
_geom_hbond_atom_site_label_A
_geom_hbond_distance_DH
_geom_hbond_distance_HA
_geom_hbond_distance_DA
_geom_hbond_angle_DHA
_geom_hbond_site_symmetry_A
_geom_hbond_publ_flag
N1 H1 O1 0.87(3) 2.10(3) 2.897(2) 153(2) 1_455 yes

loop_
_geom_torsion_atom_site_label_1
_geom_torsion_atom_site_label_2
_geom_torsion_atom_site_label_3
_geom_torsion_atom_site_label_4
_geom_torsion
_geom_torsion_site_symmetry_1
_geom_torsion_site_symmetry_2
_geom_torsion_site_symmetry_3
_geom_torsion_site_symmetry_4
_geom_torsion_publ_flag
N1 C2 C3 C4 178.73(19) . . . . ?
N1 C2 C3 C5 -57.6(2) . . . . ?
C1 C2 C3 C4 56.7(2) . . . . ?
C1 C2 C3 C5 -179.6(2) . . . . ?
C2 N1 C7 O1 3.8(4) . . . . ?
C2 N1 C7 O2 -176.2(2) . . . . ?
C2 C3 C5 C6 168.0(2) . . . . ?
C4 C3 C5 C6 -68.8(3) . . . . ?
C7 O2 C8 C9 -61.6(3) . . . . ?
C7 O2 C8 C10 -179.3(4) . . . . ?
C7 O2 C8 C11 62.7(3) . . . . ?
C7 N1 C2 C1 -116.3(2) . . . . ?
C7 N1 C2 C3 120.8(2) . . . . ?
C8 O2 C7 O1 -0.4(4) . . . . ?
C8 O2 C7 N1 179.7(2) . . . . ?

loop_
_exptl_oxdiff_crystal_face_indexfrac_h
_exptl_oxdiff_crystal_face_indexfrac_k
_exptl_oxdiff_crystal_face_indexfrac_l
_exptl_oxdiff_crystal_face_x
_exptl_oxdiff_crystal_face_y
_exptl_oxdiff_crystal_face_z
-0.9996 -0.0003 0.0001 -0.3032 0.0119 0.0091
0.9996 0.0003 -0.0001 0.3032 -0.0119 -0.0091
-0.0002 -1.0002 -0.0004 -0.0058 -0.1467 0.0063
0.0002 1.0002 0.0004 0.0058 0.1467 -0.0063
-0.0001 -0.0003 1.0002 0.0223 0.0046 0.1276
0.0001 0.0003 -1.0002 -0.0223 -0.0046 -0.1276
